data_7221015
loop_
_publ_author_name
'Bhuvanesh, N.S.P.'
'Crosnier-Lopez, M.P.'
'Duroy, H.'
'Fourquet, J.L.'

_publ_section_title
;
 Synthesis and structure of novel layered perovskite oxides: Li2 La1.78
 Nb0.66 Ti2.34 O10, and a new family, Li2 (A0.5n Bn O3n+1)
;
_journal_name_full 'Journal of Materials Chemistry'
_journal_page_first 3093
_journal_page_last 3100
_journal_volume 9
_journal_year 1999
_chemical_formula_sum 'Fe0.04 Li2 Nb3.96 O13 Sr2.07'
_chemical_name_systematic 'Li2 Sr2.07 ((Nb3.96 Fe0.04) O13)'
_space_group_IT_number 139
_symmetry_space_group_name_Hall '-I 4 2'
_symmetry_space_group_name_H-M 'I 4/m m m'
_cell_angle_alpha 90
_cell_angle_beta 90
_cell_angle_gamma 90
_cell_formula_units_Z 2
_cell_length_a 3.952
_cell_length_b 3.952
_cell_length_c 33.746
_cell_volume 527.055
_citation_journal_id_ASTM JMACEP
_cod_data_source_file Bhuvanesh_JMACEP_1999_143.cif
_cod_data_source_block Fe0.04Li2Nb3.96O13Sr2.07
_cod_original_cell_volume 527.0552
_cod_database_code 7221015

loop_
_symmetry_equiv_pos_as_xyz
x,y,z
-y,x,z
-x,-y,z
y,-x,z
x,-y,-z
y,x,-z
-x,y,-z
-y,-x,-z
-x,-y,-z
y,-x,-z
x,y,-z
-y,x,-z
-x,y,z
-y,-x,z
x,-y,z
y,x,z
x+1/2,y+1/2,z+1/2
-y+1/2,x+1/2,z+1/2
-x+1/2,-y+1/2,z+1/2
y+1/2,-x+1/2,z+1/2
x+1/2,-y+1/2,-z+1/2
y+1/2,x+1/2,-z+1/2
-x+1/2,y+1/2,-z+1/2
-y+1/2,-x+1/2,-z+1/2
-x+1/2,-y+1/2,-z+1/2
y+1/2,-x+1/2,-z+1/2
x+1/2,y+1/2,-z+1/2
-y+1/2,x+1/2,-z+1/2
-x+1/2,y+1/2,z+1/2
-y+1/2,-x+1/2,z+1/2
x+1/2,-y+1/2,z+1/2
y+1/2,x+1/2,z+1/2

loop_
_atom_site_label
_atom_site_type_symbol
_atom_site_fract_x
_atom_site_fract_y
_atom_site_fract_z
_atom_site_occupancy
_atom_site_U_iso_or_equiv
O4 O-2 0 0.5 0.05968 1 0.0
Li1 Li+1 0.5 0 0.25 1 0.0
O5 O-2 0 0.5 0.17349 1 0.0
O3 O-2 0 0 0.2339 1 0.0
Nb1 Nb+5 0 0 0.05825 0.98 0.0
Fe1 Fe+3 0 0 0.05825 0.02 0.0
O1 O-2 0 0 0 1 0.0
O2 O-2 0 0 0.1155 1 0.0
Nb2 Nb+5 0 0 0.17867 1 0.0
Sr1 Sr+2 0 0 0.61787 0.82 0.0
Sr2 Sr+2 0.5 0.5 0 0.43 0.0
